data_2210179
loop_
_publ_author_name
'Heredia-Moya, Jorge'
'Krohn, Karsten'
'Fl\"orke, Ulrich'
'Araya-Maturana, Ramiro'

_publ_section_title
;(1\a,12\a)-Ethyl
 15-ethoxy-4-hydroxy-2-oxo-9-oxatetracyclo[10.2.2.0^1,10^.0^3,8^]hexadeca-4,6,8,13-tetraene-13-carboxylate
;
_journal_coeditor_code CS2012
_journal_issue 9
_journal_name_full 'Acta Crystallographica Section E'
_journal_page_first o3636
_journal_page_last o3638
_journal_paper_doi 10.1107/S1600536806029175
_journal_volume 62
_journal_year 2006
_chemical_formula_iupac 'C20 H22 O6'
_chemical_formula_moiety 'C20 H22 O6'
_chemical_formula_sum 'C20 H22 O6'
_chemical_formula_weight 358.38
_chemical_name_systematic
;
(1\a,12\a)-Ethyl
15-ethoxy-4-hydroxy-2-oxo-9-oxatetracyclo[10,2,2,01,10,3,8]hexadeca-
4,6,8,13-tetraene-13-carboxylate
;
_space_group_IT_number 14
_symmetry_cell_setting monoclinic
_symmetry_space_group_name_Hall '-P 2yn'
_symmetry_space_group_name_H-M 'P 1 21/n 1'
_atom_sites_solution_hydrogens difmap
_atom_sites_solution_primary direct
_atom_sites_solution_secondary difmap
_audit_creation_method SHELXL97
_cell_angle_alpha 90.00
_cell_angle_beta 99.909(2)
_cell_angle_gamma 90.00
_cell_formula_units_Z 4
_cell_length_a 8.6328(11)
_cell_length_b 11.3075(15)
_cell_length_c 18.312(2)
_cell_measurement_reflns_used 4611
_cell_measurement_temperature 153(2)
_cell_measurement_theta_max 28.01
_cell_measurement_theta_min 2.26
_cell_volume 1760.9(4)
_computing_cell_refinement SMART
_computing_data_collection 'SMART (Bruker, 2002)'
_computing_data_reduction 'SAINT (Bruker, 2002)'
_computing_molecular_graphics SHELXTL
_computing_publication_material SHELXTL
_computing_structure_refinement SHELXTL
_computing_structure_solution 'SHELXTL (Bruker, 2002)'
_diffrn_ambient_temperature 153(2)
_diffrn_measured_fraction_theta_full 0.996
_diffrn_measured_fraction_theta_max 0.996
_diffrn_measurement_device_type 'Bruker SMART CCD area-detector'
_diffrn_measurement_method '\f and \w'
_diffrn_radiation_monochromator graphite
_diffrn_radiation_source 'sealed tube'
_diffrn_radiation_type MoK\a
_diffrn_radiation_wavelength 0.71073
_diffrn_reflns_av_R_equivalents 0.0279
_diffrn_reflns_av_sigmaI/netI 0.0243
_diffrn_reflns_limit_h_max 11
_diffrn_reflns_limit_h_min -11
_diffrn_reflns_limit_k_max 14
_diffrn_reflns_limit_k_min -14
_diffrn_reflns_limit_l_max 23
_diffrn_reflns_limit_l_min -23
_diffrn_reflns_number 19861
_diffrn_reflns_theta_full 27.48
_diffrn_reflns_theta_max 27.48
_diffrn_reflns_theta_min 2.13
_diffrn_standards_decay_% 0
_diffrn_standards_interval_time 450
_diffrn_standards_number 466
_exptl_absorpt_coefficient_mu 0.100
_exptl_absorpt_correction_T_max 0.973
_exptl_absorpt_correction_T_min 0.944
_exptl_absorpt_correction_type multi-scan
_exptl_absorpt_process_details '(SADABS; Bruker, 2002)'
_exptl_crystal_colour 'light green'
_exptl_crystal_density_diffrn 1.352
_exptl_crystal_density_method 'not measured'
_exptl_crystal_description prism
_exptl_crystal_F_000 760
_exptl_crystal_size_max 0.35
_exptl_crystal_size_mid 0.30
_exptl_crystal_size_min 0.23
_refine_diff_density_max 0.35
_refine_diff_density_min -0.21
_refine_ls_extinction_method none
_refine_ls_goodness_of_fit_ref 1.041
_refine_ls_hydrogen_treatment constr
_refine_ls_matrix_type full
_refine_ls_number_parameters 238
_refine_ls_number_reflns 4027
_refine_ls_number_restraints 0
_refine_ls_restrained_S_all 1.041
_refine_ls_R_factor_all 0.0520
_refine_ls_R_factor_gt 0.0421
_refine_ls_shift/su_max 0.000
_refine_ls_shift/su_mean 0.000
_refine_ls_structure_factor_coef Fsqd
_refine_ls_weighting_details 'calc w = 1/[\s^2^(Fo^2^)+(0.0567P)^2^+0.5098P] where P=(Fo^2^+2Fc^2^)/3'
_refine_ls_weighting_scheme calc
_refine_ls_wR_factor_gt 0.1072
_refine_ls_wR_factor_ref 0.1132
_reflns_number_gt 3367
_reflns_number_total 4027
_reflns_threshold_expression I>2\s(I)
_cod_data_source_file cs2012.cif
_cod_data_source_block 3
_cod_original_cell_volume 1760.8(4)
_cod_original_sg_symbol_H-M 'P 21/n'
_cod_database_code 2210179
_cod_database_fobs_code 2210179

loop_
_symmetry_equiv_pos_as_xyz
'x, y, z'
'-x+1/2, y+1/2, -z+1/2'
'-x, -y, -z'
'x-1/2, -y-1/2, z-1/2'

loop_
_atom_site_type_symbol
_atom_site_label
_atom_site_fract_x
_atom_site_fract_y
_atom_site_fract_z
_atom_site_U_iso_or_equiv
_atom_site_adp_type
_atom_site_calc_flag
_atom_site_refinement_flags
_atom_site_occupancy
O O1 -0.10769(12) 0.86656(9) -0.08510(5) 0.0297(2) Uani d . 1
H H1 -0.0102 0.8684 -0.0698 0.045 Uiso calc R 1
O O2 0.15061(11) 0.86675(9) 0.00976(5) 0.0261(2) Uani d . 1
O O3 -0.10733(10) 0.82664(8) 0.17698(5) 0.0239(2) Uani d . 1
O O4 0.58625(13) 0.94340(11) 0.32427(6) 0.0408(3) Uani d . 1
O O5 0.57295(11) 1.02671(9) 0.21213(5) 0.0297(2) Uani d . 1
O O6 0.26973(11) 0.64466(9) 0.11281(6) 0.0286(2) Uani d . 1
C C1 -0.18340(16) 0.84840(12) -0.02721(7) 0.0238(3) Uani d . 1
C C2 -0.34518(17) 0.83460(13) -0.04062(8) 0.0297(3) Uani d . 1
H H2A -0.4024 0.8387 -0.0897 0.036 Uiso calc R 1
C C3 -0.42247(17) 0.81468(13) 0.01850(9) 0.0320(3) Uani d . 1
H H3A -0.5332 0.8036 0.0091 0.038 Uiso calc R 1
C C4 -0.34289(16) 0.81047(13) 0.09102(8) 0.0285(3) Uani d . 1
H H4A -0.3982 0.7961 0.1307 0.034 Uiso calc R 1
C C5 -0.18173(15) 0.82752(11) 0.10463(7) 0.0221(3) Uani d . 1
C C6 -0.09785(14) 0.84423(11) 0.04589(7) 0.0205(3) Uani d . 1
C C7 0.07302(15) 0.85160(11) 0.05977(7) 0.0197(3) Uani d . 1
C C8 0.15243(14) 0.83674(11) 0.13917(7) 0.0188(3) Uani d . 1
C C9 0.04307(14) 0.88647(12) 0.19031(7) 0.0209(3) Uani d . 1
H H9A 0.0260 0.9728 0.1800 0.025 Uiso calc R 1
C C10 0.11691(16) 0.86998(13) 0.27195(7) 0.0257(3) Uani d . 1
H H10A 0.0527 0.8144 0.2960 0.031 Uiso calc R 1
H H10B 0.1206 0.9467 0.2982 0.031 Uiso calc R 1
C C11 0.28449(16) 0.82078(12) 0.27623(7) 0.0248(3) Uani d . 1
H H11A 0.3412 0.8174 0.3286 0.030 Uiso calc R 1
C C12 0.37130(15) 0.89657(11) 0.22899(7) 0.0224(3) Uani d . 1
C C13 0.30577(14) 0.90164(11) 0.15752(7) 0.0202(3) Uani d . 1
H H13A 0.3521 0.9427 0.1215 0.024 Uiso calc R 1
C C14 0.52038(15) 0.95599(12) 0.26114(8) 0.0251(3) Uani d . 1
C C15 0.72453(16) 1.08294(14) 0.23639(9) 0.0325(3) Uani d . 1
H H15A 0.8069 1.0225 0.2514 0.039 Uiso calc R 1
H H15B 0.7200 1.1355 0.2792 0.039 Uiso calc R 1
C C16 0.75988(18) 1.15290(15) 0.17181(11) 0.0430(4) Uani d . 1
H H16A 0.7569 1.1006 0.1289 0.064 Uiso calc R 1
H H16B 0.8646 1.1884 0.1845 0.064 Uiso calc R 1
H H16C 0.6812 1.2155 0.1597 0.064 Uiso calc R 1
C C17 0.27053(18) 0.69689(12) 0.24036(8) 0.0288(3) Uani d . 1
H H17A 0.3770 0.6643 0.2405 0.035 Uiso calc R 1
H H17B 0.2148 0.6433 0.2699 0.035 Uiso calc R 1
C C18 0.18060(15) 0.70249(11) 0.16024(7) 0.0222(3) Uani d . 1
H H18A 0.0769 0.6618 0.1574 0.027 Uiso calc R 1
C C19 0.17864(18) 0.57508(14) 0.05541(9) 0.0346(3) Uani d . 1
H H19A 0.1051 0.6265 0.0221 0.042 Uiso calc R 1
H H19B 0.1163 0.5156 0.0775 0.042 Uiso calc R 1
C C20 0.2876(2) 0.51497(18) 0.01275(11) 0.0540(5) Uani d . 1
H H20A 0.3471 0.5744 -0.0099 0.081 Uiso calc R 1
H H20B 0.2269 0.4660 -0.0262 0.081 Uiso calc R 1
H H20C 0.3606 0.4648 0.0462 0.081 Uiso calc R 1

loop_
_atom_site_aniso_label
_atom_site_aniso_U_11
_atom_site_aniso_U_22
_atom_site_aniso_U_33
_atom_site_aniso_U_12
_atom_site_aniso_U_13
_atom_site_aniso_U_23
O1 0.0289(5) 0.0389(6) 0.0198(5) -0.0023(4) -0.0001(4) 0.0006(4)
O2 0.0236(5) 0.0346(5) 0.0208(5) -0.0027(4) 0.0060(4) 0.0007(4)
O3 0.0199(5) 0.0302(5) 0.0222(5) -0.0036(4) 0.0052(4) 0.0013(4)
O4 0.0353(6) 0.0504(7) 0.0316(6) -0.0076(5) -0.0085(5) 0.0000(5)
O5 0.0210(5) 0.0323(5) 0.0342(5) -0.0076(4) 0.0000(4) -0.0029(4)
O6 0.0241(5) 0.0271(5) 0.0334(5) 0.0030(4) 0.0018(4) -0.0081(4)
C1 0.0255(7) 0.0207(6) 0.0240(6) -0.0001(5) 0.0008(5) -0.0007(5)
C2 0.0263(7) 0.0303(7) 0.0288(7) -0.0012(6) -0.0053(5) -0.0016(6)
C3 0.0191(7) 0.0332(8) 0.0418(8) -0.0006(6) -0.0005(6) -0.0036(6)
C4 0.0206(7) 0.0308(7) 0.0350(7) -0.0005(5) 0.0071(5) -0.0013(6)
C5 0.0215(6) 0.0199(6) 0.0246(6) 0.0014(5) 0.0030(5) 0.0004(5)
C6 0.0206(6) 0.0192(6) 0.0211(6) 0.0000(5) 0.0019(5) -0.0004(5)
C7 0.0212(6) 0.0171(6) 0.0207(6) -0.0008(5) 0.0030(5) -0.0005(5)
C8 0.0184(6) 0.0186(6) 0.0191(6) -0.0001(5) 0.0020(5) 0.0007(5)
C9 0.0199(6) 0.0215(6) 0.0214(6) -0.0016(5) 0.0041(5) 0.0004(5)
C10 0.0291(7) 0.0295(7) 0.0187(6) -0.0039(5) 0.0051(5) 0.0010(5)
C11 0.0290(7) 0.0227(6) 0.0202(6) -0.0015(5) -0.0026(5) 0.0024(5)
C12 0.0215(6) 0.0191(6) 0.0253(6) 0.0018(5) 0.0008(5) -0.0020(5)
C13 0.0185(6) 0.0180(6) 0.0242(6) 0.0012(5) 0.0037(5) -0.0005(5)
C14 0.0221(6) 0.0231(6) 0.0286(7) 0.0034(5) -0.0002(5) -0.0056(5)
C15 0.0186(7) 0.0324(8) 0.0451(9) -0.0039(6) 0.0019(6) -0.0135(7)
C16 0.0233(7) 0.0400(9) 0.0658(12) -0.0076(7) 0.0080(7) 0.0012(8)
C17 0.0355(8) 0.0206(6) 0.0266(7) -0.0007(6) -0.0047(6) 0.0037(5)
C18 0.0232(6) 0.0184(6) 0.0241(6) -0.0002(5) 0.0014(5) -0.0007(5)
C19 0.0361(8) 0.0310(8) 0.0353(8) -0.0006(6) 0.0019(6) -0.0100(6)
C20 0.0580(12) 0.0548(11) 0.0499(11) 0.0087(9) 0.0116(9) -0.0206(9)

loop_
_atom_type_symbol
_atom_type_description
_atom_type_scat_dispersion_real
_atom_type_scat_dispersion_imag
_atom_type_scat_source
C C 0.0033 0.0016 'International Tables Vol C Tables 4.2.6.8 and 6.1.1.4'
H H 0.0000 0.0000 'International Tables Vol C Tables 4.2.6.8 and 6.1.1.4'
O O 0.0106 0.0060 'International Tables Vol C Tables 4.2.6.8 and 6.1.1.4'

loop_
_geom_angle_atom_site_label_1
_geom_angle_atom_site_label_2
_geom_angle_atom_site_label_3
_geom_angle
_geom_angle_publ_flag
C1 O1 H1 109.5 ?
C5 O3 C9 114.70(10) y
C14 O5 C15 116.60(10) y
C18 O6 C19 114.60(10) y
O1 C1 C2 119.11(12) ?
O1 C1 C6 120.17(12) ?
C2 C1 C6 120.71(13) ?
C3 C2 C1 119.13(13) ?
C3 C2 H2A 120.4 ?
C1 C2 H2A 120.4 ?
C2 C3 C4 121.90(13) ?
C2 C3 H3A 119.1 ?
C4 C3 H3A 119.1 ?
C5 C4 C3 118.98(13) ?
C5 C4 H4A 120.5 ?
C3 C4 H4A 120.5 ?
O3 C5 C4 117.57(12) ?
O3 C5 C6 121.50(11) ?
C4 C5 C6 120.93(12) ?
C5 C6 C1 118.28(12) ?
C5 C6 C7 120.86(11) ?
C1 C6 C7 120.80(12) ?
O2 C7 C6 122.72(11) ?
O2 C7 C8 121.06(11) ?
C6 C7 C8 116.20(11) ?
C13 C8 C7 113.50(10) y
C13 C8 C9 107.10(10) y
C7 C8 C9 108.70(10) y
C13 C8 C18 108.90(10) y
C7 C8 C18 111.70(10) y
C9 C8 C18 106.70(10) y
O3 C9 C10 108.55(10) ?
O3 C9 C8 110.59(10) ?
C10 C9 C8 110.60(10) ?
O3 C9 H9A 109.0 ?
C10 C9 H9A 109.0 ?
C8 C9 H9A 109.0 ?
C9 C10 C11 108.85(11) ?
C9 C10 H10A 109.9 ?
C11 C10 H10A 109.9 ?
C9 C10 H10B 109.9 ?
C11 C10 H10B 109.9 ?
H10A C10 H10B 108.3 ?
C12 C11 C10 108.75(11) ?
C12 C11 C17 106.40(11) ?
C10 C11 C17 107.61(11) ?
C12 C11 H11A 111.3 ?
C10 C11 H11A 111.3 ?
C17 C11 H11A 111.3 ?
C13 C12 C14 124.26(13) ?
C13 C12 C11 114.76(11) ?
C14 C12 C11 120.95(11) ?
C12 C13 C8 114.05(12) ?
C12 C13 H13A 123.0 ?
C8 C13 H13A 123.0 ?
O4 C14 O5 123.72(13) ?
O4 C14 C12 124.18(13) ?
O5 C14 C12 112.10(11) ?
O5 C15 C16 106.54(12) ?
O5 C15 H15A 110.4 ?
C16 C15 H15A 110.4 ?
O5 C15 H15B 110.4 ?
C16 C15 H15B 110.4 ?
H15A C15 H15B 108.6 ?
C15 C16 H16A 109.5 ?
C15 C16 H16B 109.5 ?
H16A C16 H16B 109.5 ?
C15 C16 H16C 109.5 ?
H16A C16 H16C 109.5 ?
H16B C16 H16C 109.5 ?
C18 C17 C11 110.98(10) ?
C18 C17 H17A 109.4 ?
C11 C17 H17A 109.4 ?
C18 C17 H17B 109.4 ?
C11 C17 H17B 109.4 ?
H17A C17 H17B 108.0 ?
O6 C18 C17 109.10(10) y
O6 C18 C8 111.90(10) y
C17 C18 C8 107.70(10) y
O6 C18 H18A 109.4 ?
C17 C18 H18A 109.4 ?
C8 C18 H18A 109.4 ?
O6 C19 C20 108.61(13) ?
O6 C19 H19A 110.0 ?
C20 C19 H19A 110.0 ?
O6 C19 H19B 110.0 ?
C20 C19 H19B 110.0 ?
H19A C19 H19B 108.3 ?
C19 C20 H20A 109.5 ?
C19 C20 H20B 109.5 ?
H20A C20 H20B 109.5 ?
C19 C20 H20C 109.5 ?
H20A C20 H20C 109.5 ?
H20B C20 H20C 109.5 ?

loop_
_geom_bond_atom_site_label_1
_geom_bond_atom_site_label_2
_geom_bond_distance
_geom_bond_publ_flag
O1 C1 1.3534(16) y
O1 H1 0.8400 ?
O2 C7 1.2360(15) y
O3 C5 1.3694(15) y
O3 C9 1.4470(15) y
O4 C14 1.2057(16) y
O5 C14 1.3384(17) y
O5 C15 1.4539(16) y
O6 C18 1.4155(16) y
O6 C19 1.4345(17) y
C1 C2 1.385(2) ?
C1 C6 1.4139(18) ?
C2 C3 1.384(2) ?
C2 H2A 0.9500 ?
C3 C4 1.387(2) ?
C3 H3A 0.9500 ?
C4 C5 1.3841(19) ?
C4 H4A 0.9500 ?
C5 C6 1.4089(18) ?
C6 C7 1.4555(17) ?
C7 C8 1.5063(17) ?
C8 C13 1.5002(17) y
C8 C9 1.5456(17) ?
C8 C18 1.5748(17) y
C9 C10 1.5324(17) ?
C9 H9A 1.0000 ?
C10 C11 1.5393(19) ?
C10 H10A 0.9900 ?
C10 H10B 0.9900 ?
C11 C12 1.5058(19) ?
C11 C17 1.5431(19) y
C11 H11A 1.0000 ?
C12 C13 1.3346(18) ?
C12 C14 1.4810(18) y
C13 H13A 0.9500 ?
C15 C16 1.497(2) ?
C15 H15A 0.9900 ?
C15 H15B 0.9900 ?
C16 H16A 0.9800 ?
C16 H16B 0.9800 ?
C16 H16C 0.9800 ?
C17 C18 1.5387(18) y
C17 H17A 0.9900 ?
C17 H17B 0.9900 ?
C18 H18A 1.0000 ?
C19 C20 1.487(2) ?
C19 H19A 0.9900 ?
C19 H19B 0.9900 ?
C20 H20A 0.9800 ?
C20 H20B 0.9800 ?
C20 H20C 0.9800 ?

loop_
_geom_hbond_atom_site_label_D
_geom_hbond_atom_site_label_H
_geom_hbond_atom_site_label_A
_geom_hbond_site_symmetry_A
_geom_hbond_distance_DH
_geom_hbond_distance_HA
_geom_hbond_distance_DA
_geom_hbond_angle_DHA
O1 H1 O2 . 0.84 1.83 2.5800(10) 147.6
C11 H11A O4 . 1.00 2.56 2.949(2) 102.7
C13 H13A O5 . 0.95 2.49 2.743(2) 95.1
C15 H15B O3 2 0.99 2.56 3.419(2) 145.7

loop_
_geom_torsion_atom_site_label_1
_geom_torsion_atom_site_label_2
_geom_torsion_atom_site_label_3
_geom_torsion_atom_site_label_4
_geom_torsion
_geom_torsion_publ_flag
O1 C1 C2 C3 179.27(13) ?
C6 C1 C2 C3 -1.0(2) ?
C1 C2 C3 C4 1.3(2) ?
C2 C3 C4 C5 0.5(2) ?
C9 O3 C5 C4 -158.07(12) ?
C9 O3 C5 C6 22.40(16) ?
C3 C4 C5 O3 177.93(12) ?
C3 C4 C5 C6 -2.5(2) ?
O3 C5 C6 C1 -177.72(11) ?
C4 C5 C6 C1 2.76(19) ?
O3 C5 C6 C7 5.04(19) ?
C4 C5 C6 C7 -174.48(12) ?
O1 C1 C6 C5 178.74(12) ?
C2 C1 C6 C5 -0.95(19) ?
O1 C1 C6 C7 -4.02(19) ?
C2 C1 C6 C7 176.28(12) ?
C5 C6 C7 O2 -179.66(12) ?
C1 C6 C7 O2 3.17(19) ?
C5 C6 C7 C8 1.77(17) ?
C1 C6 C7 C8 -175.40(11) ?
O2 C7 C8 C13 30.40(16) ?
C6 C7 C8 C13 -151.00(11) ?
O2 C7 C8 C9 149.42(12) ?
C6 C7 C8 C9 -31.98(14) ?
O2 C7 C8 C18 -93.16(14) ?
C6 C7 C8 C18 85.43(13) ?
C5 O3 C9 C10 -175.78(10) ?
C5 O3 C9 C8 -54.27(13) ?
C13 C8 C9 O3 -178.95(10) ?
C7 C8 C9 O3 58.05(13) ?
C18 C8 C9 O3 -62.50(12) ?
C13 C8 C9 C10 -58.67(13) ?
C7 C8 C9 C10 178.33(10) ?
C18 C8 C9 C10 57.78(13) ?
O3 C9 C10 C11 127.40(11) ?
C8 C9 C10 C11 5.91(14) ?
C9 C10 C11 C12 50.59(14) ?
C9 C10 C11 C17 -64.28(13) ?
C10 C11 C12 C13 -59.52(15) ?
C17 C11 C12 C13 56.13(15) ?
C10 C11 C12 C14 122.44(13) ?
C17 C11 C12 C14 -121.90(13) ?
C14 C12 C13 C8 -178.37(11) ?
C11 C12 C13 C8 3.67(16) ?
C7 C8 C13 C12 175.15(11) ?
C9 C8 C13 C12 55.21(14) ?
C18 C8 C13 C12 -59.77(14) ?
C15 O5 C14 O4 5.0(2) ?
C15 O5 C14 C12 -175.76(11) ?
C13 C12 C14 O4 -173.52(14) ?
C11 C12 C14 O4 4.3(2) ?
C13 C12 C14 O5 7.22(18) ?
C11 C12 C14 O5 -174.94(11) ?
C14 O5 C15 C16 177.96(12) y
C12 C11 C17 C18 -59.62(14) ?
C10 C11 C17 C18 56.80(14) ?
C19 O6 C18 C17 140.49(12) ?
C19 O6 C18 C8 -100.40(13) ?
C11 C17 C18 O6 128.76(12) ?
C11 C17 C18 C8 7.11(15) ?
C13 C8 C18 O6 -69.41(13) ?
C7 C8 C18 O6 56.74(13) ?
C9 C8 C18 O6 175.35(10) ?
C13 C8 C18 C17 50.52(14) ?
C7 C8 C18 C17 176.67(11) ?
C9 C8 C18 C17 -64.72(13) ?
C18 O6 C19 C20 -177.06(13) y
